data_7051032
loop_
_publ_author_name
'Berrigan, Rebecca A.'
'Russell, Douglas K.'
'Henderson, William'
'Leach, Meto T.'
'Nicholson, Brian K.'
'Woodward, Gary'
'Harris, Christopher'

_publ_section_title
;
 Camphene-derived primary and hydroxymethyl phosphines
;
_journal_issue 2
_journal_name_full 'New Journal of Chemistry'
_journal_page_first 322
_journal_paper_doi 10.1039/b006252i
_journal_volume 25
_journal_year 2001
_chemical_formula_sum 'C13 H26 Cl O3 P'
_chemical_formula_weight 296.76
_chemical_name_systematic
;
 ?
;
_space_group_IT_number 14
_symmetry_cell_setting monoclinic
_symmetry_space_group_name_Hall '-P 2ybc'
_symmetry_space_group_name_H-M 'P 1 21/c 1'
_atom_sites_solution_hydrogens geom
_atom_sites_solution_primary direct
_atom_sites_solution_secondary difmap
_audit_creation_method SHELXL
_cell_angle_alpha 90.00
_cell_angle_beta 92.54(2)
_cell_angle_gamma 90.00
_cell_formula_units_Z 4
_cell_length_a 16.504(7)
_cell_length_b 7.561(5)
_cell_length_c 12.142(3)
_cell_measurement_reflns_used 18
_cell_measurement_temperature 130(2)
_cell_measurement_theta_max 15
_cell_measurement_theta_min 5
_cell_volume 1513.7(12)
_computing_cell_refinement SHELXTL
_computing_data_collection SHELXTL
_computing_data_reduction SHELXTL
_computing_molecular_graphics PLUTO
_computing_publication_material SHELX97
_computing_structure_refinement 'SHELXL-97 (Sheldrick, 1993)'
_computing_structure_solution SHELX97
_diffrn_ambient_temperature 130(2)
_diffrn_measurement_device 'Nicolet R3 four-circle'
_diffrn_measurement_method 'omega scans'
_diffrn_radiation_monochromator graphite
_diffrn_radiation_source 'fine-focus sealed tube'
_diffrn_radiation_type MoK\a
_diffrn_radiation_wavelength 0.71073
_diffrn_reflns_av_R_equivalents 0.0272
_diffrn_reflns_av_sigmaI/netI 0.0688
_diffrn_reflns_limit_h_max 19
_diffrn_reflns_limit_h_min -19
_diffrn_reflns_limit_k_max 0
_diffrn_reflns_limit_k_min -8
_diffrn_reflns_limit_l_max 14
_diffrn_reflns_limit_l_min 0
_diffrn_reflns_number 2798
_diffrn_reflns_theta_max 25.00
_diffrn_reflns_theta_min 2.47
_diffrn_standards_interval_count 100
_diffrn_standards_number 3
_exptl_absorpt_coefficient_mu 0.357
_exptl_absorpt_correction_type none
_exptl_crystal_colour colourless
_exptl_crystal_density_diffrn 1.302
_exptl_crystal_description needle
_exptl_crystal_F_000 640
_exptl_crystal_size_max 0.57
_exptl_crystal_size_mid 0.16
_exptl_crystal_size_min 0.10
_refine_diff_density_max 0.345
_refine_diff_density_min -0.216
_refine_diff_density_rms 0.060
_refine_ls_extinction_method none
_refine_ls_goodness_of_fit_all 1.023
_refine_ls_goodness_of_fit_obs 1.104
_refine_ls_hydrogen_treatment RIDING
_refine_ls_matrix_type full
_refine_ls_number_parameters 163
_refine_ls_number_reflns 2657
_refine_ls_number_restraints 0
_refine_ls_restrained_S_all 1.023
_refine_ls_restrained_S_obs 1.104
_refine_ls_R_factor_all 0.0927
_refine_ls_R_factor_obs 0.0467
_refine_ls_shift/esd_max 0.001
_refine_ls_shift/esd_mean 0.000
_refine_ls_structure_factor_coef Fsqd
_refine_ls_weighting_details 'w=1/[\s^2^(Fo^2^)+(0.0486P)^2^+0.0000P] where P=(Fo^2^+2Fc^2^)/3'
_refine_ls_weighting_scheme calc
_refine_ls_wR_factor_all 0.1100
_refine_ls_wR_factor_obs 0.0936
_reflns_number_observed 1706
_reflns_number_total 2657
_reflns_observed_criterion >2sigma(I)
_cod_data_source_file b006252i.txt
_cod_data_source_block camp
_cod_depositor_comments
;
The following automatic conversions were performed:

'_refine_ls_weighting_scheme' value 'calc
w=1/[\s^2^(Fo^2^)+(0.0486P)^2^+0.0000P] where P=(Fo^2^+2Fc^2^)/3' was
changed to 'calc'. New tag '_refine_ls_weighting_details' was
created. The value of the new tag was set to
'w=1/[\s^2^(Fo^2^)+(0.0486P)^2^+0.0000P] where P=(Fo^2^+2Fc^2^)/3'.

Automatic conversion script
Id: cif_fix_values 3143 2015-03-26 13:38:13Z robertas 
;
_cod_original_sg_symbol_H-M P21/c
_cod_database_code 7051032

loop_
_symmetry_equiv_pos_as_xyz
'x, y, z'
'-x, y+1/2, -z+1/2'
'-x, -y, -z'
'x, -y-1/2, z-1/2'

loop_
_atom_site_aniso_label
_atom_site_aniso_U_11
_atom_site_aniso_U_22
_atom_site_aniso_U_33
_atom_site_aniso_U_23
_atom_site_aniso_U_13
_atom_site_aniso_U_12
Cl1 0.0400(5) 0.0315(5) 0.0223(5) -0.0023(4) 0.0077(4) -0.0046(5)
P1 0.0203(4) 0.0217(5) 0.0141(4) -0.0001(4) 0.0022(3) -0.0007(4)
O1 0.0318(13) 0.0359(15) 0.0220(13) -0.0075(12) -0.0054(11) 0.0021(12)
O2 0.0228(12) 0.0296(13) 0.0305(13) 0.0063(12) 0.0041(10) 0.0008(11)
O3 0.058(2) 0.0289(15) 0.0210(13) 0.0055(12) 0.0140(12) 0.0089(13)
C1 0.026(2) 0.027(2) 0.046(2) -0.003(2) 0.005(2) 0.003(2)
C2 0.023(2) 0.030(2) 0.023(2) -0.003(2) 0.0031(14) 0.004(2)
C3 0.028(2) 0.027(2) 0.027(2) 0.003(2) 0.002(2) 0.004(2)
C4 0.021(2) 0.028(2) 0.043(2) -0.001(2) 0.003(2) 0.006(2)
C5 0.034(2) 0.035(2) 0.052(3) 0.010(2) 0.016(2) -0.003(2)
C6 0.032(2) 0.032(2) 0.057(3) 0.016(2) 0.007(2) -0.009(2)
C7 0.027(2) 0.041(2) 0.047(2) -0.008(2) -0.005(2) -0.003(2)
C8 0.026(2) 0.017(2) 0.018(2) 0.0003(14) 0.0035(14) -0.0018(14)
C9 0.040(2) 0.042(3) 0.044(2) 0.016(2) -0.001(2) 0.003(2)
C10 0.038(2) 0.030(2) 0.047(2) -0.009(2) 0.005(2) 0.003(2)
C11 0.030(2) 0.029(2) 0.017(2) -0.001(2) 0.0022(14) 0.002(2)
C12 0.026(2) 0.027(2) 0.021(2) -0.002(2) 0.0030(14) -0.006(2)
C13 0.033(2) 0.022(2) 0.013(2) 0.0010(15) 0.0021(14) 0.0017(15)

loop_
_atom_site_label
_atom_site_type_symbol
_atom_site_fract_x
_atom_site_fract_y
_atom_site_fract_z
_atom_site_U_iso_or_equiv
_atom_site_thermal_displace_type
_atom_site_occupancy
_atom_site_calc_flag
_atom_site_refinement_flags
_atom_site_disorder_group
Cl1 Cl 0.39940(5) 0.19648(12) 0.51269(7) 0.0311(2) Uani 1 d . .
P1 P 0.63607(5) 0.30161(12) 0.34632(6) 0.0186(2) Uani 1 d . .
O1 O 0.69089(13) 0.4503(3) 0.5367(2) 0.0301(6) Uani 1 d . .
H1 H 0.67497(13) 0.5556(3) 0.5402(2) 0.045 Uiso 1 calc R .
O2 O 0.47727(13) 0.3555(3) 0.3144(2) 0.0276(6) Uani 1 d . .
H2 H 0.45253(13) 0.3240(3) 0.3701(2) 0.041 Uiso 1 calc R .
O3 O 0.68006(15) 0.4669(3) 0.1701(2) 0.0355(7) Uani 1 d . .
H3 H 0.66477(15) 0.5505(3) 0.1287(2) 0.053 Uiso 1 calc R .
C1 C 0.8439(2) 0.2955(5) 0.3728(3) 0.0325(9) Uani 1 d . .
H1A H 0.8223(2) 0.4074(5) 0.4041(3) 0.039 Uiso 1 calc R .
C2 C 0.7889(2) 0.1353(5) 0.3847(3) 0.0253(8) Uani 1 d . .
H2A H 0.7754(2) 0.1292(5) 0.4641(3) 0.030 Uiso 1 calc R .
C3 C 0.8468(2) -0.0269(5) 0.3630(3) 0.0273(8) Uani 1 d . .
C4 C 0.9296(2) 0.0676(5) 0.3554(3) 0.0305(9) Uani 1 d . .
H4 H 0.9774(2) -0.0097(5) 0.3742(3) 0.037 Uiso 1 calc R .
C5 C 0.9349(2) 0.1650(5) 0.2443(3) 0.0399(10) Uani 1 d . .
H5A H 0.9896(2) 0.2155(5) 0.2358(3) 0.048 Uiso 1 calc R .
H5B H 0.9215(2) 0.0851(5) 0.1815(3) 0.048 Uiso 1 calc R .
C6 C 0.8707(2) 0.3119(5) 0.2531(3) 0.0405(10) Uani 1 d . .
H6A H 0.8244(2) 0.2923(5) 0.1997(3) 0.049 Uiso 1 calc R .
H6B H 0.8944(2) 0.4298(5) 0.2397(3) 0.049 Uiso 1 calc R .
C7 C 0.9218(2) 0.2264(5) 0.4325(3) 0.0388(10) Uani 1 d . .
H7A H 0.9678(2) 0.3100(5) 0.4291(3) 0.047 Uiso 1 calc R .
H7B H 0.9135(2) 0.1915(5) 0.5098(3) 0.047 Uiso 1 calc R .
C8 C 0.7077(2) 0.1314(4) 0.3170(3) 0.0202(7) Uani 1 d . .
H8A H 0.6817(2) 0.0154(4) 0.3289(3) 0.024 Uiso 1 calc R .
H8B H 0.7196(2) 0.1389(4) 0.2379(3) 0.024 Uiso 1 calc R .
C9 C 0.8494(2) -0.1520(5) 0.4609(3) 0.0421(10) Uani 1 d . .
H9A H 0.8650(2) -0.0862(5) 0.5281(3) 0.063 Uiso 1 calc R .
H9B H 0.8892(2) -0.2456(5) 0.4493(3) 0.063 Uiso 1 calc R .
H9C H 0.7957(2) -0.2048(5) 0.4685(3) 0.063 Uiso 1 calc R .
C10 C 0.8224(2) -0.1320(5) 0.2588(3) 0.0383(10) Uani 1 d . .
H10A H 0.8205(2) -0.0526(5) 0.1949(3) 0.058 Uiso 1 calc R .
H10B H 0.7688(2) -0.1849(5) 0.2670(3) 0.058 Uiso 1 calc R .
H10C H 0.8622(2) -0.2257(5) 0.2478(3) 0.058 Uiso 1 calc R .
C11 C 0.6272(2) 0.3432(5) 0.4928(3) 0.0253(8) Uani 1 d . .
H11A H 0.5747(2) 0.4021(5) 0.5047(3) 0.030 Uiso 1 calc R .
H11B H 0.6275(2) 0.2289(5) 0.5327(3) 0.030 Uiso 1 calc R .
C12 C 0.5371(2) 0.2291(4) 0.2918(3) 0.0246(8) Uani 1 d . .
H12A H 0.5389(2) 0.2115(4) 0.2112(3) 0.030 Uiso 1 calc R .
H12B H 0.5231(2) 0.1145(4) 0.3257(3) 0.030 Uiso 1 calc R .
C13 C 0.6619(2) 0.5072(4) 0.2804(2) 0.0225(7) Uani 1 d . .
H13A H 0.6158(2) 0.5909(4) 0.2816(2) 0.027 Uiso 1 calc R .
H13B H 0.7095(2) 0.5621(4) 0.3194(2) 0.027 Uiso 1 calc R .

loop_
_atom_type_symbol
_atom_type_description
_atom_type_scat_dispersion_real
_atom_type_scat_dispersion_imag
_atom_type_scat_source
C C 0.0033 0.0016 'International Tables Vol C Tables 4.2.6.8 and 6.1.1.4'
H H 0.0000 0.0000 'International Tables Vol C Tables 4.2.6.8 and 6.1.1.4'
O O 0.0106 0.0060 'International Tables Vol C Tables 4.2.6.8 and 6.1.1.4'
P P 0.1023 0.0942 'International Tables Vol C Tables 4.2.6.8 and 6.1.1.4'
Cl Cl 0.1484 0.1585 'International Tables Vol C Tables 4.2.6.8 and 6.1.1.4'

loop_
_geom_angle_atom_site_label_1
_geom_angle_atom_site_label_2
_geom_angle_atom_site_label_3
_geom_angle
_geom_angle_site_symmetry_1
_geom_angle_site_symmetry_3
_geom_angle_publ_flag
C8 P1 C13 111.0(2) . . ?
C8 P1 C11 113.6(2) . . ?
C13 P1 C11 108.4(2) . . ?
C8 P1 C12 107.5(2) . . ?
C13 P1 C12 108.9(2) . . ?
C11 P1 C12 107.33(15) . . ?
C2 C1 C7 100.0(3) . . ?
C2 C1 C6 110.5(3) . . ?
C7 C1 C6 101.7(3) . . ?
C1 C2 C8 118.1(3) . . ?
C1 C2 C3 103.5(3) . . ?
C8 C2 C3 114.4(3) . . ?
C9 C3 C10 108.7(3) . . ?
C9 C3 C4 109.9(3) . . ?
C10 C3 C4 113.0(3) . . ?
C9 C3 C2 110.4(3) . . ?
C10 C3 C2 113.6(3) . . ?
C4 C3 C2 101.1(3) . . ?
C7 C4 C5 99.8(3) . . ?
C7 C4 C3 103.1(3) . . ?
C5 C4 C3 110.9(3) . . ?
C6 C5 C4 102.6(3) . . ?
C5 C6 C1 103.5(3) . . ?
C4 C7 C1 94.0(3) . . ?
C2 C8 P1 116.4(2) . . ?
O1 C11 P1 112.2(2) . . ?
O2 C12 P1 110.5(2) . . ?
O3 C13 P1 107.3(2) . . ?

loop_
_geom_bond_atom_site_label_1
_geom_bond_atom_site_label_2
_geom_bond_distance
_geom_bond_site_symmetry_2
_geom_bond_publ_flag
P1 C8 1.794(3) . ?
P1 C13 1.808(3) . ?
P1 C11 1.819(3) . ?
P1 C12 1.820(3) . ?
O1 C11 1.412(4) . ?
O2 C12 1.410(4) . ?
O3 C13 1.419(3) . ?
C1 C2 1.524(5) . ?
C1 C7 1.539(5) . ?
C1 C6 1.543(5) . ?
C2 C8 1.542(4) . ?
C2 C3 1.584(5) . ?
C3 C9 1.518(5) . ?
C3 C10 1.533(5) . ?
C3 C4 1.548(5) . ?
C4 C7 1.532(5) . ?
C4 C5 1.542(5) . ?
C5 C6 1.542(5) . ?
